data_7019392
loop_
_publ_author_name
'Kelley, Paul'
'Radlauer, Madalyn R.'
'Yanez, Abraham J.'
'Day, Michael W.'
'Agapie, Theodor'

_publ_section_title
;
 Metallomacrocycles as ligands: synthesis and characterisation of
 aluminium-bridged bisglyoximato complexes of palladium and iron.
;
_journal_issue 26
_journal_name_full 'Dalton transactions (Cambridge, England : 2003)'
_journal_page_first 8086
_journal_page_last 8092
_journal_paper_doi 10.1039/c2dt30285c
_journal_volume 41
_journal_year 2012
_chemical_formula_moiety 'C68 H70 Al2 N8 O8'
_chemical_formula_sum 'C68 H70 Al2 N8 O8'
_chemical_formula_weight 1181.28
_chemical_name_systematic
;
?
;
_space_group_IT_number 2
_symmetry_cell_setting triclinic
_symmetry_space_group_name_Hall '-P 1'
_symmetry_space_group_name_H-M 'P -1'
_atom_sites_solution_hydrogens geom
_atom_sites_solution_primary direct
_atom_sites_solution_secondary difmap
_audit_creation_method SHELXL-97
_cell_angle_alpha 78.418(3)
_cell_angle_beta 76.313(3)
_cell_angle_gamma 76.094(3)
_cell_formula_units_Z 2
_cell_length_a 12.0569(6)
_cell_length_b 18.5625(10)
_cell_length_c 18.9548(11)
_cell_measurement_reflns_used 9451
_cell_measurement_temperature 100(2)
_cell_measurement_theta_max 36.26
_cell_measurement_theta_min 2.35
_cell_volume 3954.1(4)
_computing_cell_refinement 'Bruker SMART'
_computing_data_collection 'Bruker SMART'
_computing_data_reduction 'Bruker SAINT'
_computing_molecular_graphics 'Bruker SHELXTL'
_computing_publication_material 'Bruker SHELXTL'
_computing_structure_refinement 'SHELXL-97 (Sheldrick, 1997)'
_computing_structure_solution 'SHELXS-97 (Sheldrick, 1990)'
_diffrn_ambient_temperature 100(2)
_diffrn_measured_fraction_theta_full 0.993
_diffrn_measured_fraction_theta_max 0.993
_diffrn_measurement_device_type 'CCD area detector'
_diffrn_measurement_method 'phi and omega scans'
_diffrn_radiation_monochromator graphite
_diffrn_radiation_source 'fine-focus sealed tube'
_diffrn_radiation_type MoK\a
_diffrn_radiation_wavelength 0.71073
_diffrn_reflns_av_R_equivalents 0.0433
_diffrn_reflns_av_sigmaI/netI 0.0315
_diffrn_reflns_limit_h_max 16
_diffrn_reflns_limit_h_min -16
_diffrn_reflns_limit_k_max 26
_diffrn_reflns_limit_k_min -26
_diffrn_reflns_limit_l_max 26
_diffrn_reflns_limit_l_min -26
_diffrn_reflns_number 143111
_diffrn_reflns_theta_full 30.00
_diffrn_reflns_theta_max 30.00
_diffrn_reflns_theta_min 1.72
_exptl_absorpt_coefficient_mu 0.086
_exptl_absorpt_correction_T_max 0.8626
_exptl_absorpt_correction_T_min 0.8200
_exptl_absorpt_correction_type multi-scan
_exptl_absorpt_process_details SADABS
_exptl_crystal_colour yellow
_exptl_crystal_density_diffrn 0.992
_exptl_crystal_density_method 'not measured'
_exptl_crystal_description block
_exptl_crystal_F_000 1248
_exptl_crystal_size_max 0.23
_exptl_crystal_size_mid 0.19
_exptl_crystal_size_min 0.19
_platon_squeeze_details
;
;
_refine_diff_density_max 1.066
_refine_diff_density_min -0.296
_refine_diff_density_rms 0.056
_refine_ls_extinction_method none
_refine_ls_goodness_of_fit_ref 1.096
_refine_ls_hydrogen_treatment constr
_refine_ls_matrix_type full
_refine_ls_number_parameters 818
_refine_ls_number_reflns 22895
_refine_ls_number_restraints 0
_refine_ls_restrained_S_all 1.096
_refine_ls_R_factor_all 0.0654
_refine_ls_R_factor_gt 0.0515
_refine_ls_shift/su_max 0.005
_refine_ls_shift/su_mean 0.000
_refine_ls_structure_factor_coef Fsqd
_refine_ls_weighting_details 'calc w=1/[\s^2^(Fo^2^)+(0.0977P)^2^+0.1146P] where P=(Fo^2^+2Fc^2^)/3'
_refine_ls_weighting_scheme calc
_refine_ls_wR_factor_gt 0.1498
_refine_ls_wR_factor_ref 0.1566
_reflns_number_gt 17531
_reflns_number_total 22895
_reflns_threshold_expression >2sigma(I)
_cod_data_source_file c2dt30285c.txt
_cod_data_source_block mrr26_sad
_cod_depositor_comments
;
The following automatic conversions were performed:

'_symmetry_cell_setting' value 'Triclinic' changed to 'triclinic'
according to /home/saulius/struct/CIF-dictionaries/cif_core.dic
dictionary named 'cif_core.dic' version 2.4.1 from 2010-06-29.

Automatic conversion script
Id: cif_fix_values 1891 2012-01-12 08:04:46Z andrius 
;
_cod_original_sg_symbol_H-M P-1
_cod_database_code 7019392

loop_
_symmetry_equiv_pos_as_xyz
'x, y, z'
'-x, -y, -z'

loop_
_atom_site_label
_atom_site_type_symbol
_atom_site_fract_x
_atom_site_fract_y
_atom_site_fract_z
_atom_site_U_iso_or_equiv
_atom_site_adp_type
_atom_site_occupancy
_atom_site_symmetry_multiplicity
_atom_site_calc_flag
_atom_site_refinement_flags
_atom_site_disorder_assembly
_atom_site_disorder_group
Al1 Al 0.14821(3) 1.058454(19) 0.169602(19) 0.01929(8) Uani 1 1 d . . .
Al2 Al 0.31387(3) 0.69175(2) 0.38533(2) 0.02404(9) Uani 1 1 d . . .
C4 C 0.17517(11) 1.12750(8) 0.01281(7) 0.0286(3) Uani 1 1 d . . .
C5 C 0.31330(11) 1.15088(7) 0.07826(7) 0.0274(2) Uani 1 1 d . . .
H5A H 0.3650 1.1263 0.1135 0.033 Uiso 1 1 calc R A 1
H5B H 0.3635 1.1656 0.0306 0.033 Uiso 1 1 calc R A 1
C6 C 0.23765(12) 1.22076(7) 0.10512(7) 0.0289(3) Uani 1 1 d . F .
C7 C 0.26771(16) 1.29031(9) 0.07512(9) 0.0445(4) Uani 1 1 d . . .
H7 H 0.3321 1.2929 0.0352 0.053 Uiso 1 1 calc R F .
C8 C 0.20575(19) 1.35580(9) 0.10228(10) 0.0526(5) Uani 1 1 d . F .
C9 C 0.10994(16) 1.35012(8) 0.15919(9) 0.0419(4) Uani 1 1 d . . .
H9 H 0.0661 1.3945 0.1779 0.050 Uiso 1 1 calc R F .
C10 C 0.07546(12) 1.28263(7) 0.18991(7) 0.0289(3) Uani 1 1 d . F .
C11 C 0.14125(11) 1.21625(7) 0.16367(7) 0.0241(2) Uani 1 1 d . . .
C12 C 0.2439(3) 1.42983(12) 0.07211(14) 0.0845(9) Uani 1 1 d . . .
H12A H 0.1759 1.4692 0.0634 0.127 Uiso 1 1 calc R F .
H12B H 0.3003 1.4253 0.0258 0.127 Uiso 1 1 calc R . .
H12C H 0.2802 1.4430 0.1076 0.127 Uiso 1 1 calc R . .
C13 C -0.03069(13) 1.27908(8) 0.25024(8) 0.0345(3) Uani 1 1 d . . .
H13A H -0.0407 1.3182 0.2804 0.052 Uiso 1 1 calc R F .
H13B H -0.0208 1.2297 0.2810 0.052 Uiso 1 1 calc R . .
H13C H -0.0997 1.2870 0.2286 0.052 Uiso 1 1 calc R . .
C14 C 0.34348(10) 1.03025(7) 0.04273(7) 0.0250(2) Uani 1 1 d . . .
H14A H 0.3961 1.0138 0.0784 0.030 Uiso 1 1 calc R B 1
H14B H 0.3899 1.0493 -0.0049 0.030 Uiso 1 1 calc R B 1
C15 C 0.30388(10) 0.96270(7) 0.03312(7) 0.0242(2) Uani 1 1 d . F .
C16 C 0.35640(11) 0.92705(8) -0.02845(7) 0.0279(3) Uani 1 1 d . . .
H16 H 0.4084 0.9502 -0.0672 0.034 Uiso 1 1 calc R F .
C17 C 0.33423(11) 0.85852(8) -0.03407(8) 0.0311(3) Uani 1 1 d . F .
C18 C 0.25650(11) 0.82696(8) 0.02297(8) 0.0301(3) Uani 1 1 d . . .
H18 H 0.2405 0.7802 0.0198 0.036 Uiso 1 1 calc R F .
C19 C 0.20070(11) 0.86082(7) 0.08485(7) 0.0264(2) Uani 1 1 d . F .
C20 C 0.22431(10) 0.93026(7) 0.08981(7) 0.0225(2) Uani 1 1 d . . .
C21 C 0.39359(14) 0.81940(10) -0.09971(9) 0.0416(4) Uani 1 1 d . . .
H21A H 0.4766 0.8012 -0.0986 0.062 Uiso 1 1 calc R F .
H21B H 0.3849 0.8548 -0.1450 0.062 Uiso 1 1 calc R . .
H21C H 0.3578 0.7768 -0.0982 0.062 Uiso 1 1 calc R . .
C22 C 0.12143(13) 0.82369(8) 0.14759(8) 0.0330(3) Uani 1 1 d . . .
H22A H 0.1150 0.7758 0.1361 0.050 Uiso 1 1 calc R F .
H22B H 0.0441 0.8565 0.1553 0.050 Uiso 1 1 calc R . .
H22C H 0.1535 0.8145 0.1923 0.050 Uiso 1 1 calc R . .
C23 C 0.01831(9) 0.93696(6) 0.35285(6) 0.0190(2) Uani 1 1 d . . .
C24 C 0.04879(9) 0.85878(6) 0.39021(6) 0.0202(2) Uani 1 1 d . F .
C25 C -0.06095(9) 0.98199(6) 0.40617(6) 0.0190(2) Uani 1 1 d . . .
C26 C -0.07969(9) 0.93134(6) 0.47243(6) 0.0201(2) Uani 1 1 d . . .
C27 C -0.01979(10) 0.85646(7) 0.46553(7) 0.0219(2) Uani 1 1 d . F .
C28 C -0.03005(11) 0.80213(7) 0.52640(7) 0.0283(3) Uani 1 1 d . . .
H28 H 0.0085 0.7514 0.5238 0.034 Uiso 1 1 calc R F .
C29 C -0.09985(13) 0.82390(8) 0.59331(8) 0.0337(3) Uani 1 1 d . . .
H29 H -0.1097 0.7862 0.6350 0.040 Uiso 1 1 calc R . .
C30 C -0.15369(12) 0.89678(8) 0.60056(7) 0.0313(3) Uani 1 1 d . . .
H30 H -0.1972 0.9089 0.6469 0.038 Uiso 1 1 calc R F .
C31 C -0.14433(10) 0.95426(7) 0.53860(7) 0.0239(2) Uani 1 1 d . . .
C32 C -0.19051(10) 1.03222(8) 0.53584(7) 0.0265(2) Uani 1 1 d . . .
H32 H -0.2334 1.0510 0.5796 0.032 Uiso 1 1 calc R F .
C33 C -0.17462(10) 1.08142(7) 0.47125(7) 0.0253(2) Uani 1 1 d . . .
H33 H -0.2086 1.1332 0.4715 0.030 Uiso 1 1 calc R . .
C34 C -0.10925(10) 1.05746(7) 0.40443(7) 0.0219(2) Uani 1 1 d . . .
H34 H -0.0991 1.0920 0.3602 0.026 Uiso 1 1 calc R F .
C38 C 0.36508(12) 0.53003(7) 0.37702(10) 0.0389(4) Uani 1 1 d . . .
H38A H 0.3561 0.4912 0.3510 0.047 Uiso 1 1 calc R C 1
H38B H 0.3651 0.5076 0.4290 0.047 Uiso 1 1 calc R C 1
C39 C 0.22040(12) 0.60655(8) 0.30364(8) 0.0324(3) Uani 1 1 d . . .
H39A H 0.1479 0.6455 0.3076 0.039 Uiso 1 1 calc R D 1
H39B H 0.1993 0.5593 0.2998 0.039 Uiso 1 1 calc R D 1
C40 C 0.30141(13) 0.62926(8) 0.23349(9) 0.0345(3) Uani 1 1 d . . .
C41 C 0.31771(19) 0.59520(10) 0.17154(11) 0.0571(5) Uani 1 1 d . . .
H41 H 0.2851 0.5524 0.1758 0.068 Uiso 1 1 calc R G .
C42 C 0.3800(2) 0.62194(11) 0.10388(12) 0.0663(6) Uani 1 1 d . . .
C43 C 0.42796(16) 0.68387(9) 0.09956(10) 0.0467(4) Uani 1 1 d . . .
H43 H 0.4710 0.7029 0.0536 0.056 Uiso 1 1 calc R G .
C44 C 0.41549(11) 0.71925(7) 0.15985(8) 0.0315(3) Uani 1 1 d . . .
C45 C 0.35238(10) 0.69104(7) 0.22783(8) 0.0269(3) Uani 1 1 d . . .
C46 C 0.3995(4) 0.58433(19) 0.03707(16) 0.1273(17) Uani 1 1 d . . .
H46A H 0.4537 0.6075 -0.0032 0.191 Uiso 1 1 calc R G .
H46B H 0.3251 0.5903 0.0220 0.191 Uiso 1 1 calc R . .
H46C H 0.4326 0.5308 0.0490 0.191 Uiso 1 1 calc R . .
C47 C 0.46282(13) 0.78880(8) 0.15289(9) 0.0351(3) Uani 1 1 d . . .
H47A H 0.5025 0.8018 0.1020 0.053 Uiso 1 1 calc R G .
H47B H 0.5183 0.7796 0.1856 0.053 Uiso 1 1 calc R . .
H47C H 0.3986 0.8304 0.1665 0.053 Uiso 1 1 calc R . .
C48 C 0.16393(11) 0.57868(7) 0.43366(8) 0.0306(3) Uani 1 1 d . . .
H48A H 0.0964 0.6207 0.4287 0.037 Uiso 1 1 calc R E 1
H48B H 0.1423 0.5329 0.4265 0.037 Uiso 1 1 calc R E 1
C49 C 0.18448(11) 0.56763(7) 0.51058(8) 0.0300(3) Uani 1 1 d . . .
C50 C 0.13231(12) 0.51526(8) 0.56405(9) 0.0355(3) Uani 1 1 d . . .
H50 H 0.0925 0.4841 0.5495 0.043 Uiso 1 1 calc R G .
C51 C 0.13721(12) 0.50759(8) 0.63783(9) 0.0368(3) Uani 1 1 d . . .
C52 C 0.19795(12) 0.55333(8) 0.65715(9) 0.0345(3) Uani 1 1 d . . .
H52 H 0.2020 0.5490 0.7073 0.041 Uiso 1 1 calc R G .
C53 C 0.25269(11) 0.60500(7) 0.60585(8) 0.0313(3) Uani 1 1 d . . .
C54 C 0.24581(10) 0.61291(7) 0.53106(8) 0.0281(3) Uani 1 1 d . . .
C55 C 0.07609(15) 0.45356(10) 0.69592(11) 0.0495(4) Uani 1 1 d . . .
H55A H 0.1283 0.4262 0.7293 0.074 Uiso 1 1 calc R G .
H55B H 0.0549 0.4178 0.6723 0.074 Uiso 1 1 calc R . .
H55C H 0.0055 0.4816 0.7238 0.074 Uiso 1 1 calc R . .
C56 C 0.31719(14) 0.65394(9) 0.62763(9) 0.0393(3) Uani 1 1 d . . .
H56A H 0.3160 0.6413 0.6805 0.059 Uiso 1 1 calc R G .
H56B H 0.2797 0.7067 0.6161 0.059 Uiso 1 1 calc R . .
H56C H 0.3981 0.6458 0.6006 0.059 Uiso 1 1 calc R . .
C57 C 0.38559(10) 0.95934(6) 0.28952(6) 0.0199(2) Uani 1 1 d . . .
C58 C 0.41511(9) 0.88836(6) 0.33952(6) 0.0198(2) Uani 1 1 d . F .
C59 C 0.49057(10) 0.89904(7) 0.38453(6) 0.0211(2) Uani 1 1 d . . .
C60 C 0.50792(10) 0.97351(7) 0.36057(6) 0.0210(2) Uani 1 1 d . F .
C61 C 0.44665(10) 1.01256(6) 0.30449(6) 0.0211(2) Uani 1 1 d . F .
C62 C 0.45203(12) 1.08666(7) 0.27876(7) 0.0272(3) Uani 1 1 d . . .
H62 H 0.4103 1.1149 0.2421 0.033 Uiso 1 1 calc R F .
C63 C 0.52173(13) 1.11965(8) 0.30859(8) 0.0329(3) Uani 1 1 d . . .
H63 H 0.5267 1.1706 0.2906 0.039 Uiso 1 1 calc R . .
C64 C 0.58223(13) 1.08130(8) 0.36219(8) 0.0319(3) Uani 1 1 d . . .
H64 H 0.6288 1.1056 0.3799 0.038 Uiso 1 1 calc R F .
C65 C 0.57547(11) 1.00550(7) 0.39134(7) 0.0259(2) Uani 1 1 d . F .
C66 C 0.62821(12) 0.95863(8) 0.44812(8) 0.0317(3) Uani 1 1 d . . .
H66 H 0.6758 0.9775 0.4704 0.038 Uiso 1 1 calc R F .
C67 C 0.61170(12) 0.88621(8) 0.47156(8) 0.0315(3) Uani 1 1 d . F .
H67 H 0.6483 0.8563 0.5099 0.038 Uiso 1 1 calc R . .
C68 C 0.54176(11) 0.85472(7) 0.44031(7) 0.0262(2) Uani 1 1 d . F .
H68 H 0.5307 0.8047 0.4574 0.031 Uiso 1 1 calc R . .
C1A C -0.0264(3) 1.0375(2) 0.0813(2) 0.0315(8) Uani 0.450(3) 1 d P F 1
H1A1 H -0.0911 1.0606 0.0558 0.047 Uiso 0.450(3) 1 calc PR F 1
H1A2 H -0.0517 1.0006 0.1232 0.047 Uiso 0.450(3) 1 calc PR F 1
H1A3 H 0.0393 1.0123 0.0473 0.047 Uiso 0.450(3) 1 calc PR F 1
C2A C -0.1040(3) 1.13484(19) 0.15532(19) 0.0301(7) Uani 0.450(3) 1 d P F 1
H2A1 H -0.1613 1.1605 0.1247 0.045 Uiso 0.450(3) 1 calc PR F 1
H2A2 H -0.0828 1.1718 0.1774 0.045 Uiso 0.450(3) 1 calc PR F 1
H2A3 H -0.1376 1.0983 0.1943 0.045 Uiso 0.450(3) 1 calc PR F 1
C3A C 0.0470(2) 1.15190(16) 0.04768(15) 0.0254(7) Uani 0.450(3) 1 d P F 1
H3A1 H 0.0361 1.1986 0.0683 0.030 Uiso 0.450(3) 1 calc PR F 1
H3A2 H -0.0011 1.1624 0.0096 0.030 Uiso 0.450(3) 1 calc PR F 1
C1B C -0.0643(3) 1.03406(17) 0.1185(2) 0.0333(6) Uani 0.550(3) 1 d P F 2
H1B1 H -0.1199 1.0493 0.0854 0.050 Uiso 0.550(3) 1 calc PR F 2
H1B2 H -0.1070 1.0287 0.1696 0.050 Uiso 0.550(3) 1 calc PR F 2
H1B3 H -0.0134 0.9859 0.1086 0.050 Uiso 0.550(3) 1 calc PR F 2
C2B C -0.0666(2) 1.16346(15) 0.11533(16) 0.0305(6) Uani 0.550(3) 1 d P F 2
H2B1 H -0.1254 1.1731 0.0848 0.046 Uiso 0.550(3) 1 calc PR F 2
H2B2 H -0.0210 1.2031 0.1005 0.046 Uiso 0.550(3) 1 calc PR F 2
H2B3 H -0.1055 1.1630 0.1670 0.046 Uiso 0.550(3) 1 calc PR F 2
C3B C 0.07353(19) 1.09387(13) 0.02543(12) 0.0248(5) Uani 0.550(3) 1 d P F 2
H3B1 H 0.0983 1.0419 0.0141 0.030 Uiso 0.550(3) 1 calc PR F 2
H3B2 H 0.0205 1.1230 -0.0076 0.030 Uiso 0.550(3) 1 calc PR F 2
C35 C 0.57886(13) 0.65739(9) 0.31966(10) 0.0444(4) Uani 1 1 d . G 1
H35A H 0.6548 0.6228 0.3150 0.067 Uiso 1 1 calc R G 1
H35B H 0.5839 0.7021 0.3379 0.067 Uiso 1 1 calc R G 1
H35C H 0.5565 0.6722 0.2715 0.067 Uiso 1 1 calc R G 1
C36 C 0.53345(14) 0.59585(10) 0.44137(10) 0.0457(4) Uani 1 1 d . G 1
H36A H 0.4821 0.5664 0.4773 0.069 Uiso 1 1 calc R G 1
H36B H 0.5355 0.6404 0.4609 0.069 Uiso 1 1 calc R G 1
H36C H 0.6123 0.5652 0.4317 0.069 Uiso 1 1 calc R G 1
C37 C 0.47982(13) 0.55399(8) 0.34283(11) 0.0426(4) Uani 1 1 d . G 1
H37A H 0.5449 0.5117 0.3527 0.051 Uiso 1 1 calc R G 1
H37B H 0.4864 0.5669 0.2889 0.051 Uiso 1 1 calc R G 1
N10 N 0.00841(9) 1.09296(6) 0.10630(6) 0.0265(2) Uani 1 1 d . F 1
N11 N 0.24979(9) 1.09422(6) 0.06840(6) 0.0224(2) Uani 1 1 d . F 1
N12 N 0.30752(8) 0.96639(5) 0.25045(6) 0.02109(19) Uani 1 1 d . F 1
N13 N 0.37072(9) 0.83087(5) 0.34326(6) 0.0237(2) Uani 1 1 d . F 1
N14 N 0.26470(9) 0.59499(6) 0.37325(7) 0.0283(2) Uani 1 1 d . G 1
N15 N 0.48909(9) 0.61918(6) 0.37255(7) 0.0299(2) Uani 1 1 d . G 1
N16 N 0.06239(8) 0.95939(5) 0.28538(5) 0.02042(19) Uani 1 1 d . F 1
N17 N 0.13463(9) 0.81214(5) 0.35787(6) 0.0228(2) Uani 1 1 d . F 1
O1 O 0.11040(7) 1.15147(5) 0.19350(5) 0.02331(17) Uani 1 1 d . F 1
O2 O 0.17047(7) 0.96350(5) 0.14845(5) 0.02199(17) Uani 1 1 d . F 1
O3 O 0.28117(7) 1.03579(5) 0.21265(5) 0.02302(17) Uani 1 1 d . F 1
O4 O 0.38395(8) 0.77043(5) 0.39488(5) 0.02757(19) Uani 1 1 d . F 1
O5 O 0.29889(8) 0.66258(5) 0.48292(5) 0.0286(2) Uani 1 1 d . G 1
O6 O 0.34089(7) 0.72330(5) 0.28670(5) 0.02525(18) Uani 1 1 d . G 1
O7 O 0.04003(7) 1.03150(5) 0.25502(5) 0.02314(17) Uani 1 1 d . F 1
O8 O 0.15818(7) 0.74431(5) 0.40003(5) 0.02610(19) Uani 1 1 d . F 1

loop_
_atom_site_aniso_label
_atom_site_aniso_U_11
_atom_site_aniso_U_22
_atom_site_aniso_U_33
_atom_site_aniso_U_23
_atom_site_aniso_U_13
_atom_site_aniso_U_12
Al1 0.01855(16) 0.01921(16) 0.01989(17) -0.00311(12) -0.00611(12) -0.00107(12)
Al2 0.01768(16) 0.01623(16) 0.0369(2) 0.00054(14) -0.00796(14) -0.00223(12)
C4 0.0268(6) 0.0338(6) 0.0223(6) -0.0019(5) -0.0082(5) 0.0005(5)
C5 0.0260(6) 0.0282(6) 0.0290(6) -0.0059(5) -0.0018(5) -0.0098(5)
C6 0.0340(6) 0.0256(6) 0.0292(6) -0.0060(5) -0.0051(5) -0.0095(5)
C7 0.0552(10) 0.0345(7) 0.0441(9) -0.0106(6) 0.0081(7) -0.0235(7)
C8 0.0790(13) 0.0295(7) 0.0498(10) -0.0093(7) 0.0041(9) -0.0257(8)
C9 0.0603(10) 0.0243(6) 0.0417(8) -0.0116(6) -0.0062(7) -0.0084(6)
C10 0.0366(7) 0.0234(6) 0.0279(6) -0.0068(5) -0.0103(5) -0.0021(5)
C11 0.0292(6) 0.0213(5) 0.0244(6) -0.0039(4) -0.0105(5) -0.0046(4)
C12 0.130(2) 0.0378(10) 0.0803(16) -0.0186(10) 0.0258(15) -0.0435(13)
C13 0.0384(7) 0.0276(6) 0.0351(7) -0.0106(5) -0.0066(6) 0.0021(5)
C14 0.0190(5) 0.0276(6) 0.0278(6) -0.0073(5) -0.0034(4) -0.0022(4)
C15 0.0194(5) 0.0258(6) 0.0275(6) -0.0077(5) -0.0071(4) 0.0010(4)
C16 0.0200(5) 0.0331(6) 0.0303(6) -0.0113(5) -0.0052(5) 0.0008(5)
C17 0.0233(6) 0.0347(7) 0.0369(7) -0.0174(6) -0.0086(5) 0.0038(5)
C18 0.0279(6) 0.0269(6) 0.0383(7) -0.0130(5) -0.0109(5) -0.0002(5)
C19 0.0239(6) 0.0245(6) 0.0319(6) -0.0067(5) -0.0098(5) -0.0006(4)
C20 0.0185(5) 0.0238(5) 0.0257(6) -0.0062(4) -0.0081(4) 0.0005(4)
C21 0.0330(7) 0.0491(9) 0.0464(9) -0.0288(7) -0.0020(6) -0.0033(6)
C22 0.0370(7) 0.0253(6) 0.0385(8) -0.0076(5) -0.0076(6) -0.0072(5)
C23 0.0165(5) 0.0193(5) 0.0223(5) -0.0040(4) -0.0064(4) -0.0026(4)
C24 0.0175(5) 0.0190(5) 0.0253(6) -0.0020(4) -0.0082(4) -0.0033(4)
C25 0.0161(5) 0.0202(5) 0.0223(5) -0.0048(4) -0.0057(4) -0.0038(4)
C26 0.0171(5) 0.0239(5) 0.0222(5) -0.0033(4) -0.0076(4) -0.0064(4)
C27 0.0195(5) 0.0224(5) 0.0259(6) -0.0020(4) -0.0084(4) -0.0058(4)
C28 0.0286(6) 0.0261(6) 0.0315(7) 0.0021(5) -0.0106(5) -0.0088(5)
C29 0.0364(7) 0.0385(7) 0.0261(6) 0.0051(5) -0.0091(5) -0.0131(6)
C30 0.0294(6) 0.0429(7) 0.0235(6) -0.0032(5) -0.0055(5) -0.0124(6)
C31 0.0196(5) 0.0330(6) 0.0230(6) -0.0068(5) -0.0070(4) -0.0078(4)
C32 0.0207(5) 0.0352(7) 0.0279(6) -0.0146(5) -0.0051(4) -0.0052(5)
C33 0.0197(5) 0.0251(6) 0.0350(7) -0.0127(5) -0.0082(5) -0.0023(4)
C34 0.0192(5) 0.0211(5) 0.0271(6) -0.0049(4) -0.0079(4) -0.0032(4)
C38 0.0248(6) 0.0171(6) 0.0667(10) -0.0021(6) -0.0009(6) -0.0005(5)
C39 0.0292(6) 0.0275(6) 0.0433(8) -0.0103(5) -0.0016(6) -0.0122(5)
C40 0.0336(7) 0.0259(6) 0.0439(8) -0.0123(6) 0.0016(6) -0.0094(5)
C41 0.0765(13) 0.0408(9) 0.0566(11) -0.0256(8) 0.0158(9) -0.0306(9)
C42 0.0930(16) 0.0486(10) 0.0565(12) -0.0323(9) 0.0263(11) -0.0335(11)
C43 0.0521(9) 0.0337(8) 0.0469(9) -0.0130(7) 0.0139(7) -0.0124(7)
C44 0.0244(6) 0.0244(6) 0.0426(8) -0.0047(5) -0.0031(5) -0.0033(5)
C45 0.0199(5) 0.0196(5) 0.0390(7) -0.0066(5) -0.0042(5) 0.0005(4)
C46 0.215(4) 0.103(2) 0.0741(17) -0.0644(17) 0.067(2) -0.104(3)
C47 0.0339(7) 0.0315(7) 0.0400(8) 0.0045(6) -0.0096(6) -0.0129(6)
C48 0.0204(5) 0.0249(6) 0.0449(8) -0.0013(5) -0.0042(5) -0.0073(5)
C49 0.0206(5) 0.0213(6) 0.0435(8) 0.0012(5) -0.0047(5) -0.0021(4)
C50 0.0227(6) 0.0280(6) 0.0513(9) 0.0018(6) -0.0039(6) -0.0065(5)
C51 0.0238(6) 0.0304(7) 0.0478(9) 0.0043(6) -0.0009(6) -0.0041(5)
C52 0.0238(6) 0.0292(6) 0.0400(8) 0.0012(5) 0.0006(5) 0.0026(5)
C53 0.0224(6) 0.0244(6) 0.0415(8) -0.0024(5) -0.0036(5) 0.0011(5)
C54 0.0185(5) 0.0190(5) 0.0412(7) 0.0009(5) -0.0047(5) 0.0008(4)
C55 0.0394(8) 0.0444(9) 0.0557(10) 0.0094(8) 0.0002(7) -0.0149(7)
C56 0.0406(8) 0.0349(7) 0.0405(8) -0.0029(6) -0.0066(6) -0.0079(6)
C57 0.0203(5) 0.0184(5) 0.0223(5) -0.0002(4) -0.0074(4) -0.0056(4)
C58 0.0170(5) 0.0190(5) 0.0234(5) -0.0018(4) -0.0060(4) -0.0028(4)
C59 0.0166(5) 0.0235(5) 0.0236(6) -0.0019(4) -0.0060(4) -0.0044(4)
C60 0.0172(5) 0.0248(5) 0.0220(5) -0.0030(4) -0.0051(4) -0.0055(4)
C61 0.0205(5) 0.0219(5) 0.0224(5) -0.0023(4) -0.0056(4) -0.0069(4)
C62 0.0338(6) 0.0241(6) 0.0271(6) 0.0011(5) -0.0100(5) -0.0125(5)
C63 0.0421(7) 0.0278(6) 0.0344(7) -0.0016(5) -0.0096(6) -0.0182(6)
C64 0.0346(7) 0.0348(7) 0.0341(7) -0.0071(5) -0.0105(5) -0.0167(6)
C65 0.0232(5) 0.0306(6) 0.0275(6) -0.0062(5) -0.0071(5) -0.0088(5)
C66 0.0270(6) 0.0393(7) 0.0353(7) -0.0085(6) -0.0154(5) -0.0075(5)
C67 0.0294(6) 0.0370(7) 0.0308(7) -0.0029(5) -0.0172(5) -0.0028(5)
C68 0.0225(5) 0.0277(6) 0.0281(6) -0.0005(5) -0.0106(5) -0.0025(4)
C1A 0.0263(17) 0.0339(16) 0.039(2) -0.0085(16) -0.0180(15) -0.0014(13)
C2A 0.0196(13) 0.0345(16) 0.0331(17) -0.0082(13) -0.0063(12) 0.0041(11)
C3A 0.0257(13) 0.0276(13) 0.0218(13) -0.0043(10) -0.0106(10) 0.0026(10)
C1B 0.0229(13) 0.0360(14) 0.0431(18) 0.0015(13) -0.0129(12) -0.0097(11)
C2B 0.0231(11) 0.0335(13) 0.0318(14) -0.0057(11) -0.0100(10) 0.0052(10)
C3B 0.0253(10) 0.0269(11) 0.0223(11) -0.0032(8) -0.0097(8) -0.0014(8)
C35 0.0232(6) 0.0390(8) 0.0618(11) 0.0090(7) -0.0065(6) -0.0043(6)
C36 0.0293(7) 0.0433(9) 0.0607(10) -0.0009(7) -0.0207(7) 0.0060(6)
C37 0.0289(7) 0.0272(7) 0.0658(11) -0.0072(7) -0.0064(7) 0.0026(5)
N10 0.0204(5) 0.0295(5) 0.0294(5) -0.0003(4) -0.0093(4) -0.0038(4)
N11 0.0200(4) 0.0240(5) 0.0238(5) -0.0054(4) -0.0064(4) -0.0020(4)
N12 0.0207(4) 0.0183(4) 0.0250(5) -0.0014(4) -0.0089(4) -0.0025(3)
N13 0.0218(5) 0.0177(4) 0.0326(6) 0.0017(4) -0.0118(4) -0.0041(4)
N14 0.0193(5) 0.0180(5) 0.0444(7) -0.0023(4) -0.0030(4) -0.0030(4)
N15 0.0191(5) 0.0237(5) 0.0421(7) 0.0037(4) -0.0067(4) -0.0016(4)
N16 0.0196(4) 0.0175(4) 0.0232(5) -0.0023(3) -0.0052(4) -0.0016(3)
N17 0.0189(4) 0.0177(4) 0.0319(5) -0.0022(4) -0.0080(4) -0.0021(3)
O1 0.0267(4) 0.0191(4) 0.0226(4) -0.0020(3) -0.0048(3) -0.0027(3)
O2 0.0204(4) 0.0230(4) 0.0235(4) -0.0061(3) -0.0056(3) -0.0028(3)
O3 0.0262(4) 0.0179(4) 0.0266(4) 0.0007(3) -0.0124(3) -0.0040(3)
O4 0.0283(4) 0.0186(4) 0.0367(5) 0.0064(3) -0.0156(4) -0.0060(3)
O5 0.0237(4) 0.0216(4) 0.0392(5) 0.0030(4) -0.0092(4) -0.0056(3)
O6 0.0221(4) 0.0185(4) 0.0360(5) -0.0030(3) -0.0093(3) -0.0034(3)
O7 0.0239(4) 0.0175(4) 0.0246(4) -0.0005(3) -0.0043(3) -0.0004(3)
O8 0.0208(4) 0.0169(4) 0.0380(5) 0.0013(3) -0.0080(4) -0.0012(3)

loop_
_atom_type_symbol
_atom_type_description
_atom_type_scat_dispersion_real
_atom_type_scat_dispersion_imag
_atom_type_scat_source
C C 0.0033 0.0016 'International Tables Vol C Tables 4.2.6.8 and 6.1.1.4'
H H 0.0000 0.0000 'International Tables Vol C Tables 4.2.6.8 and 6.1.1.4'
N N 0.0061 0.0033 'International Tables Vol C Tables 4.2.6.8 and 6.1.1.4'
O O 0.0106 0.0060 'International Tables Vol C Tables 4.2.6.8 and 6.1.1.4'
Al Al 0.0645 0.0514 'International Tables Vol C Tables 4.2.6.8 and 6.1.1.4'

loop_
_geom_angle_atom_site_label_1
_geom_angle_atom_site_label_2
_geom_angle_atom_site_label_3
_geom_angle
O1 Al1 O2 174.00(4)
O1 Al1 O7 86.97(4)
O2 Al1 O7 88.39(4)
O1 Al1 O3 90.81(4)
O2 Al1 O3 93.60(4)
O7 Al1 O3 97.68(4)
O1 Al1 N11 91.70(4)
O2 Al1 N11 92.41(4)
O7 Al1 N11 172.65(4)
O3 Al1 N11 89.56(4)
O1 Al1 N10 87.79(4)
O2 Al1 N10 88.40(4)
O7 Al1 N10 90.13(4)
O3 Al1 N10 171.98(4)
N11 Al1 N10 82.59(4)
O5 Al2 O6 175.05(4)
O5 Al2 O8 89.56(4)
O6 Al2 O8 93.86(4)
O5 Al2 O4 88.29(4)
O6 Al2 O4 87.71(4)
O8 Al2 O4 97.67(4)
O5 Al2 N14 91.23(5)
O6 Al2 N14 92.24(5)
O8 Al2 N14 91.67(4)
O4 Al2 N14 170.64(4)
O5 Al2 N15 87.91(4)
O6 Al2 N15 89.02(4)
O8 Al2 N15 173.93(4)
O4 Al2 N15 87.77(4)
N14 Al2 N15 82.87(4)
C3B C4 N11 112.62(13)
C3B C4 C3A 46.56(15)
N11 C4 C3A 112.68(13)
C6 C5 N11 115.67(10)
C7 C6 C11 119.80(13)
C7 C6 C5 119.57(13)
C11 C6 C5 120.50(11)
C8 C7 C6 121.63(15)
C9 C8 C7 117.50(14)
C9 C8 C12 121.62(16)
C7 C8 C12 120.86(18)
C10 C9 C8 122.98(14)
C9 C10 C11 119.02(13)
C9 C10 C13 121.39(12)
C11 C10 C13 119.59(12)
O1 C11 C10 119.49(12)
O1 C11 C6 121.48(11)
C10 C11 C6 119.02(12)
N11 C14 C15 116.53(10)
C16 C15 C20 119.87(12)
C16 C15 C14 119.90(12)
C20 C15 C14 119.81(11)
C17 C16 C15 121.47(13)
C18 C17 C16 117.73(12)
C18 C17 C21 121.08(13)
C16 C17 C21 121.20(14)
C17 C18 C19 122.93(13)
C18 C19 C20 118.67(12)
C18 C19 C22 121.89(12)
C20 C19 C22 119.37(11)
O2 C20 C15 121.54(11)
O2 C20 C19 119.14(11)
C15 C20 C19 119.32(11)
N16 C23 C25 127.85(10)
N16 C23 C24 123.47(10)
C25 C23 C24 108.57(10)
N17 C24 C27 133.32(10)
N17 C24 C23 119.33(11)
C27 C24 C23 106.49(9)
C34 C25 C26 120.23(11)
C34 C25 C23 134.16(11)
C26 C25 C23 105.48(10)
C31 C26 C25 122.92(11)
C31 C26 C27 123.89(11)
C25 C26 C27 113.05(10)
C28 C27 C26 118.56(12)
C28 C27 C24 135.03(11)
C26 C27 C24 106.23(10)
C27 C28 C29 118.19(12)
C30 C29 C28 123.11(13)
C29 C30 C31 119.95(13)
C26 C31 C32 115.79(11)
C26 C31 C30 116.17(12)
C32 C31 C30 128.03(12)
C33 C32 C31 121.47(12)
C32 C33 C34 122.20(11)
C25 C34 C33 117.35(11)
N14 C38 C37 111.33(11)
N14 C39 C40 116.81(11)
C41 C40 C45 119.08(14)
C41 C40 C39 121.47(13)
C45 C40 C39 119.12(12)
C42 C41 C40 122.04(16)
C43 C42 C41 117.66(16)
C43 C42 C46 120.20(18)
C41 C42 C46 122.11(18)
C42 C43 C44 122.53(15)
C43 C44 C45 118.81(13)
C43 C44 C47 121.52(14)
C45 C44 C47 119.61(13)
O6 C45 C40 120.28(12)
O6 C45 C44 119.87(12)
C40 C45 C44 119.85(13)
C49 C48 N14 115.87(11)
C50 C49 C54 119.67(14)
C50 C49 C48 118.69(13)
C54 C49 C48 121.41(12)
C51 C50 C49 121.92(14)
C50 C51 C52 117.55(13)
C50 C51 C55 121.79(15)
C52 C51 C55 120.63(16)
C53 C52 C51 122.48(15)
C52 C53 C54 119.40(14)
C52 C53 C56 121.76(14)
C54 C53 C56 118.83(12)
O5 C54 C49 122.61(13)
O5 C54 C53 118.41(12)
C49 C54 C53 118.97(12)
N12 C57 C61 133.22(11)
N12 C57 C58 119.73(10)
C61 C57 C58 106.47(9)
N13 C58 C59 128.65(10)
N13 C58 C57 122.52(10)
C59 C58 C57 108.62(10)
C68 C59 C60 119.91(11)
C68 C59 C58 134.54(11)
C60 C59 C58 105.55(10)
C65 C60 C59 122.96(11)
C65 C60 C61 123.88(11)
C59 C60 C61 113.12(10)
C62 C61 C60 118.82(11)
C62 C61 C57 134.94(11)
C60 C61 C57 106.20(10)
C61 C62 C63 118.01(12)
C64 C63 C62 122.96(12)
C63 C64 C65 120.25(12)
C60 C65 C66 116.14(12)
C60 C65 C64 116.04(11)
C66 C65 C64 127.82(12)
C67 C66 C65 121.11(12)
C66 C67 C68 122.11(12)
C59 C68 C67 117.76(12)
N10 C3A C4 110.61(18)
C4 C3B N10 110.28(15)
N15 C37 C38 111.14(13)
C1A N10 C2B 121.39(19)
C1A N10 C3A 114.0(2)
C2B N10 C3A 69.43(17)
C1A N10 C1B 29.37(17)
C2B N10 C1B 109.01(18)
C3A N10 C1B 138.55(19)
C1A N10 C3B 74.9(2)
C2B N10 C3B 109.99(16)
C3A N10 C3B 45.99(14)
C1B N10 C3B 104.23(18)
C1A N10 C2A 106.4(2)
C2B N10 C2A 35.36(15)
C3A N10 C2A 104.78(19)
C1B N10 C2A 82.49(19)
C3B N10 C2A 141.31(16)
C1A N10 Al1 118.44(15)
C2B N10 Al1 116.41(12)
C3A N10 Al1 104.05(12)
C1B N10 Al1 112.28(12)
C3B N10 Al1 104.11(9)
C2A N10 Al1 108.33(12)
C4 N11 C14 110.97(9)
C4 N11 C5 110.36(10)
C14 N11 C5 105.25(9)
C4 N11 Al1 110.48(8)
C14 N11 Al1 110.45(8)
C5 N11 Al1 109.20(7)
C57 N12 O3 113.67(9)
C58 N13 O4 123.02(10)
C38 N14 C39 112.29(12)
C38 N14 C48 109.09(10)
C39 N14 C48 105.13(10)
C38 N14 Al2 109.38(8)
C39 N14 Al2 110.86(8)
C48 N14 Al2 110.02(8)
C37 N15 C36 111.35(12)
C37 N15 C35 108.57(13)
C36 N15 C35 105.17(12)
C37 N15 Al2 105.91(8)
C36 N15 Al2 113.50(9)
C35 N15 Al2 112.35(8)
C23 N16 O7 121.94(9)
C24 N17 O8 113.23(10)
C11 O1 Al1 135.25(8)
C20 O2 Al1 134.29(8)
N12 O3 Al1 117.34(7)
N13 O4 Al2 114.26(7)
C54 O5 Al2 134.24(9)
C45 O6 Al2 134.49(8)
N16 O7 Al1 115.10(7)
N17 O8 Al2 116.94(7)

loop_
_geom_bond_atom_site_label_1
_geom_bond_atom_site_label_2
_geom_bond_distance
Al1 O1 1.7978(9)
Al1 O2 1.8289(9)
Al1 O7 1.8873(9)
Al1 O3 1.8894(9)
Al1 N11 2.0947(11)
Al1 N10 2.1956(11)
Al2 O5 1.7983(10)
Al2 O6 1.8188(10)
Al2 O8 1.8800(9)
Al2 O4 1.9107(10)
Al2 N14 2.0908(11)
Al2 N15 2.2040(11)
C4 C3B 1.455(3)
C4 N11 1.4904(15)
C4 C3A 1.527(3)
C5 C6 1.5000(18)
C5 N11 1.5038(16)
C6 C7 1.3979(19)
C6 C11 1.4102(19)
C7 C8 1.391(2)
C8 C9 1.390(3)
C8 C12 1.514(2)
C9 C10 1.387(2)
C10 C11 1.4087(17)
C10 C13 1.506(2)
C11 O1 1.3215(14)
C14 N11 1.5000(15)
C14 C15 1.5014(18)
C15 C16 1.3999(17)
C15 C20 1.4028(18)
C16 C17 1.3900(19)
C17 C18 1.386(2)
C17 C21 1.5097(19)
C18 C19 1.3937(18)
C19 C20 1.4104(17)
C19 C22 1.501(2)
C20 O2 1.3338(14)
C23 N16 1.2892(15)
C23 C25 1.4600(16)
C23 C24 1.4821(15)
C24 N17 1.2956(15)
C24 C27 1.4688(17)
C25 C34 1.3789(16)
C25 C26 1.4163(16)
C26 C31 1.3979(17)
C26 C27 1.4200(16)
C27 C28 1.3744(17)
C28 C29 1.420(2)
C29 C30 1.371(2)
C30 C31 1.4222(18)
C31 C32 1.4153(18)
C32 C33 1.3763(19)
C33 C34 1.4171(17)
C38 N14 1.4929(16)
C38 C37 1.512(2)
C39 N14 1.4956(19)
C39 C40 1.503(2)
C40 C41 1.395(2)
C40 C45 1.4008(18)
C41 C42 1.387(3)
C42 C43 1.386(2)
C42 C46 1.510(3)
C43 C44 1.390(2)
C44 C45 1.4036(19)
C44 C47 1.5033(19)
C45 O6 1.3335(16)
C48 C49 1.502(2)
C48 N14 1.5029(17)
C49 C50 1.4016(19)
C49 C54 1.4036(19)
C50 C51 1.391(2)
C51 C52 1.394(2)
C51 C55 1.513(2)
C52 C53 1.388(2)
C53 C54 1.416(2)
C53 C56 1.497(2)
C54 O5 1.3273(15)
C57 N12 1.2974(14)
C57 C61 1.4696(16)
C57 C58 1.4811(15)
C58 N13 1.2871(15)
C58 C59 1.4550(16)
C59 C68 1.3751(16)
C59 C60 1.4151(16)
C60 C65 1.3973(16)
C60 C61 1.4164(15)
C61 C62 1.3756(16)
C62 C63 1.4185(18)
C63 C64 1.372(2)
C64 C65 1.4189(19)
C65 C66 1.4148(18)
C66 C67 1.375(2)
C67 C68 1.4197(18)
C1A N10 1.400(4)
C2A N10 1.579(3)
C3A N10 1.470(3)
C1B N10 1.510(3)
C2B N10 1.417(3)
C3B N10 1.547(3)
C35 N15 1.4998(18)
C36 N15 1.472(2)
C37 N15 1.471(2)
N12 O3 1.3470(12)
N13 O4 1.3374(12)
N16 O7 1.3366(12)
N17 O8 1.3549(12)

loop_
_platon_squeeze_void_nr
_platon_squeeze_void_average_x
_platon_squeeze_void_average_y
_platon_squeeze_void_average_z
_platon_squeeze_void_volume
_platon_squeeze_void_count_electrons
_platon_squeeze_void_content
1 0.063 0.500 0.937 1274 311 ' '
